data_4021984
loop_
_publ_author_name
'Mao-Sen Yuan'
'Qi Fang'
'Zhi-Qiang Liu'
'Jian-Ping Guo'
'Hong-Yu Chen'
'Wen-Tao Yu'
'Gang Xue'
'Dian-Sheng Liu'

_publ_section_title
;
 Acceptor or Donor (Diaryl B or N) Substituted Octupolar Truxene:
 Synthesis, Structure, and Charge-Transfer-Enhanced Fluorescence
;
_journal_name_full 'Journal of Organic Chemistry'
_journal_page_first 7858
_journal_page_last 7861
_journal_paper_doi 10.1021/jo061210i
_journal_volume 71
_journal_year 2006
_chemical_formula_moiety 'C75 H69 N3'
_chemical_formula_sum 'C75 H69 N3'
_chemical_formula_weight 1012.33
_chemical_name_systematic
; 
 ? 
;
_space_group_IT_number 173
_space_group_name_Hall 'P 6c'
_space_group_name_H-M_alt 'P 63'
_symmetry_cell_setting hexagonal
_symmetry_space_group_name_Hall 'P 6c'
_symmetry_space_group_name_H-M 'P 63'
_atom_sites_solution_hydrogens geom
_atom_sites_solution_primary direct
_atom_sites_solution_secondary difmap
_audit_creation_method SHELXL-97
_cell_angle_alpha 90.00
_cell_angle_beta 90.00
_cell_angle_gamma 120.00
_cell_formula_units_Z 8
_cell_length_a 32.199(7)
_cell_length_b 32.199(7)
_cell_length_c 12.957(4)
_cell_measurement_reflns_used 5150
_cell_measurement_temperature 298(2)
_cell_measurement_theta_max 21.135
_cell_measurement_theta_min 2.147
_cell_volume 11634(5)
_computing_cell_refinement 'Bruker SMART'
_computing_data_collection 'Bruker SMART'
_computing_data_reduction 'Bruker SAINT'
_computing_molecular_graphics 'SHELXL-97 (Sheldrick, 1997)'
_computing_publication_material 'SHELXL-97 (Sheldrick, 1997)'
_computing_structure_refinement 'SHELXL-97 (Sheldrick, 1997)'
_computing_structure_solution Sir-97
_diffrn_ambient_temperature 298(2)
_diffrn_measured_fraction_theta_full 0.997
_diffrn_measured_fraction_theta_max 0.997
_diffrn_measurement_device_type 'CCD area detector'
_diffrn_measurement_method 'phi and omega scans'
_diffrn_radiation_monochromator graphite
_diffrn_radiation_source 'fine-focus sealed tube'
_diffrn_radiation_type MoK\a
_diffrn_radiation_wavelength 0.71073
_diffrn_reflns_av_R_equivalents 0.1273
_diffrn_reflns_av_sigmaI/netI 0.1099
_diffrn_reflns_limit_h_max 37
_diffrn_reflns_limit_h_min -38
_diffrn_reflns_limit_k_max 33
_diffrn_reflns_limit_k_min -38
_diffrn_reflns_limit_l_max 15
_diffrn_reflns_limit_l_min -15
_diffrn_reflns_number 47714
_diffrn_reflns_theta_full 25.01
_diffrn_reflns_theta_max 25.01
_diffrn_reflns_theta_min 0.73
_exptl_absorpt_coefficient_mu 0.066
_exptl_absorpt_correction_T_max 0.9941
_exptl_absorpt_correction_T_min 0.9651
_exptl_absorpt_correction_type multi-scan
_exptl_absorpt_process_details SADABS
_exptl_crystal_colour Colorless
_exptl_crystal_density_diffrn 1.156
_exptl_crystal_density_method 'not measured'
_exptl_crystal_description Bar
_exptl_crystal_F_000 4320
_exptl_crystal_size_max 0.54
_exptl_crystal_size_mid 0.12
_exptl_crystal_size_min 0.09
_refine_diff_density_max 0.420
_refine_diff_density_min -0.492
_refine_diff_density_rms 0.096
_refine_ls_abs_structure_details 'Flack H D (1983), Acta Cryst. A39, 876-881'
_refine_ls_abs_structure_Flack 1(10)
_refine_ls_extinction_coef 0.0039(6)
_refine_ls_extinction_expression Fc^*^=kFc[1+0.001xFc^2^\l^3^/sin(2\q)]^-1/4^
_refine_ls_extinction_method SHELXL
_refine_ls_goodness_of_fit_ref 1.030
_refine_ls_hydrogen_treatment constr
_refine_ls_matrix_type full
_refine_ls_number_parameters 938
_refine_ls_number_reflns 13599
_refine_ls_number_restraints 1
_refine_ls_restrained_S_all 1.030
_refine_ls_R_factor_all 0.2048
_refine_ls_R_factor_gt 0.1069
_refine_ls_shift/su_max 0.000
_refine_ls_shift/su_mean 0.000
_refine_ls_structure_factor_coef Fsqd
_refine_ls_weighting_details 'calc w=1/[\s^2^(Fo^2^)+(0.1643P)^2^+15.8495P] where P=(Fo^2^+2Fc^2^)/3'
_refine_ls_weighting_scheme calc
_refine_ls_wR_factor_gt 0.2709
_refine_ls_wR_factor_ref 0.3586
_reflns_number_gt 6636
_reflns_number_total 13599
_reflns_threshold_expression >2sigma(I)
_cod_data_source_file jo061210isi20060613_124025.cif
_cod_depositor_comments
;
The following automatic conversions were performed:
'_symmetry_cell_setting' value 'Hexagonal' changed to 'hexagonal'
according to '/home/saulius/struct/CIF-dictionaries/cif_core.dic'
dictionary named 'cif_core.dic' version 2.4.1 from
2010-06-29.

'_refine_ls_hydrogen_treatment' value 'Constr' changed to
'constr' according to '/home/saulius/struct/CIF-dictionaries/cif_core.dic'
dictionary named 'cif_core.dic' version 2.4.1 from 2010-06-29.

Automatic conversion script
Id: cif_fix_enum 1527 2010-12-29 10:47:43Z saulius 
;
_cod_original_sg_symbol_Hall 'P 6c '
_cod_database_code 4021984

loop_
_symmetry_equiv_pos_as_xyz
'x, y, z'
'-y, x-y, z'
'-x+y, -x, z'
'-x, -y, z+1/2'
'y, -x+y, z+1/2'
'x-y, x, z+1/2'

loop_
_atom_site_label
_atom_site_type_symbol
_atom_site_fract_x
_atom_site_fract_y
_atom_site_fract_z
_atom_site_U_iso_or_equiv
_atom_site_adp_type
_atom_site_occupancy
_atom_site_symmetry_multiplicity
_atom_site_calc_flag
_atom_site_refinement_flags
C1 C 0.1488(3) 0.8650(3) 0.4182(5) 0.0321(18) Uani 1 1 d .
C2 C 0.1980(3) 0.8823(3) 0.4296(5) 0.042(2) Uani 1 1 d .
C3 C 0.2271(3) 0.9380(3) 0.4229(6) 0.043(2) Uani 1 1 d .
C4 C 0.2484(3) 0.9588(3) 0.5358(6) 0.054(2) Uani 1 1 d .
H4A H 0.2739 0.9520 0.5504 0.064 Uiso 1 1 calc R
H4B H 0.2625 0.9934 0.5343 0.064 Uiso 1 1 calc R
C5 C 0.2130(4) 0.9394(4) 0.6225(7) 0.091(4) Uani 1 1 d .
H5A H 0.2289 0.9537 0.6862 0.137 Uiso 1 1 calc R
H5B H 0.1993 0.9053 0.6263 0.137 Uiso 1 1 calc R
H5C H 0.1880 0.9469 0.6105 0.137 Uiso 1 1 calc R
C6 C 0.2632(3) 0.9574(3) 0.3386(7) 0.052(2) Uani 1 1 d .
H6A H 0.2870 0.9479 0.3509 0.063 Uiso 1 1 calc R
H6B H 0.2795 0.9921 0.3403 0.063 Uiso 1 1 calc R
C7 C 0.2417(3) 0.9402(3) 0.2322(6) 0.065(3) Uani 1 1 d .
H7A H 0.2667 0.9531 0.1814 0.097 Uiso 1 1 calc R
H7B H 0.2193 0.9510 0.2180 0.097 Uiso 1 1 calc R
H7C H 0.2254 0.9058 0.2300 0.097 Uiso 1 1 calc R
C8 C 0.1866(2) 0.9483(2) 0.4067(5) 0.0276(14) Uani 1 1 d .
C9 C 0.1423(3) 0.9073(2) 0.4051(6) 0.0360(16) Uani 1 1 d .
C10 C 0.1016(2) 0.9120(2) 0.3914(6) 0.0334(16) Uani 1 1 d .
H10A H 0.0710 0.8851 0.3917 0.040 Uiso 1 1 calc R
C11 C 0.1074(2) 0.9569(2) 0.3778(6) 0.0415(18) Uani 1 1 d .
H11A H 0.0803 0.9598 0.3707 0.050 Uiso 1 1 calc R
C12 C 0.1519(2) 0.9980(2) 0.3739(6) 0.0381(17) Uani 1 1 d .
C13 C 0.1925(2) 0.9933(2) 0.3948(5) 0.0290(14) Uani 1 1 d .
H13A H 0.2228 1.0204 0.4004 0.035 Uiso 1 1 calc R
C14 C 0.1320(2) 1.0483(3) 0.2692(7) 0.0460(19) Uani 1 1 d .
C15 C 0.1245(3) 1.0213(3) 0.1825(7) 0.056(2) Uani 1 1 d .
H15A H 0.1355 0.9996 0.1779 0.067 Uiso 1 1 calc R
C16 C 0.0994(3) 1.0276(4) 0.1000(7) 0.074(3) Uani 1 1 d .
H16A H 0.0940 1.0096 0.0403 0.089 Uiso 1 1 calc R
C17 C 0.0835(4) 1.0577(5) 0.1049(8) 0.097(4) Uani 1 1 d .
H17A H 0.0670 1.0606 0.0489 0.117 Uiso 1 1 calc R
C18 C 0.0908(4) 1.0851(4) 0.1912(8) 0.081(3) Uani 1 1 d .
H18A H 0.0791 1.1062 0.1938 0.098 Uiso 1 1 calc R
C19 C 0.1162(3) 1.0811(3) 0.2770(7) 0.067(3) Uani 1 1 d .
H19A H 0.1221 1.0998 0.3358 0.080 Uiso 1 1 calc R
C20 C 0.1931(3) 1.0839(3) 0.4078(7) 0.0440(19) Uani 1 1 d .
C21 C 0.2260(3) 1.1244(2) 0.3565(7) 0.049(2) Uani 1 1 d .
H21A H 0.2242 1.1248 0.2849 0.059 Uiso 1 1 calc R
C22 C 0.2605(4) 1.1634(4) 0.4036(11) 0.082(3) Uani 1 1 d .
H22A H 0.2811 1.1904 0.3652 0.098 Uiso 1 1 calc R
C23 C 0.2656(3) 1.1636(4) 0.5128(11) 0.082(3) Uani 1 1 d .
H23A H 0.2910 1.1894 0.5459 0.098 Uiso 1 1 calc R
C24 C 0.2330(4) 1.1258(4) 0.5670(8) 0.078(3) Uani 1 1 d .
H24A H 0.2345 1.1261 0.6387 0.094 Uiso 1 1 calc R
C25 C 0.1962(3) 1.0852(2) 0.5145(6) 0.054(2) Uani 1 1 d .
H25A H 0.1739 1.0590 0.5526 0.065 Uiso 1 1 calc R
C26 C 0.2159(3) 0.8504(3) 0.4423(6) 0.049(2) Uani 1 1 d .
C27 C 0.1828(3) 0.8006(3) 0.4452(5) 0.039(2) Uani 1 1 d .
C28 C 0.2104(3) 0.7732(3) 0.4464(5) 0.039(2) Uani 1 1 d .
C29 C 0.2027(4) 0.7433(4) 0.5486(8) 0.078(3) Uani 1 1 d .
H29A H 0.1701 0.7165 0.5491 0.094 Uiso 1 1 calc R
H29B H 0.2242 0.7304 0.5474 0.094 Uiso 1 1 calc R
C30 C 0.2114(7) 0.7723(7) 0.6498(11) 0.164(7) Uani 1 1 d .
H30A H 0.2063 0.7519 0.7080 0.247 Uiso 1 1 calc R
H30B H 0.1895 0.7843 0.6532 0.247 Uiso 1 1 calc R
H30C H 0.2437 0.7987 0.6509 0.247 Uiso 1 1 calc R
C31 C 0.2009(3) 0.7412(3) 0.3551(7) 0.067(3) Uani 1 1 d .
H31A H 0.1684 0.7144 0.3596 0.080 Uiso 1 1 calc R
H31B H 0.2226 0.7285 0.3575 0.080 Uiso 1 1 calc R
C32 C 0.2072(5) 0.7667(5) 0.2510(8) 0.118(5) Uani 1 1 d .
H32A H 0.1997 0.7442 0.1958 0.177 Uiso 1 1 calc R
H32B H 0.2398 0.7922 0.2441 0.177 Uiso 1 1 calc R
H32C H 0.1861 0.7797 0.2481 0.177 Uiso 1 1 calc R
C33 C 0.2597(3) 0.8118(3) 0.4580(7) 0.053(2) Uani 1 1 d .
C34 C 0.2631(3) 0.8564(3) 0.4604(6) 0.0399(17) Uani 1 1 d .
C35 C 0.3060(3) 0.8955(3) 0.4824(7) 0.058(2) Uani 1 1 d .
H35A H 0.3088 0.9256 0.4841 0.069 Uiso 1 1 calc R
C36 C 0.3459(3) 0.8909(3) 0.5025(7) 0.060(2) Uani 1 1 d .
H36A H 0.3751 0.9177 0.5193 0.072 Uiso 1 1 calc R
C37 C 0.3415(3) 0.8444(3) 0.4970(7) 0.056(2) Uani 1 1 d .
C38 C 0.2983(3) 0.8058(3) 0.4775(7) 0.060(2) Uani 1 1 d .
H38A H 0.2947 0.7753 0.4772 0.073 Uiso 1 1 calc R
C39 C 0.4130(3) 0.8668(3) 0.6013(8) 0.067(2) Uani 1 1 d .
C40 C 0.3961(4) 0.8743(3) 0.6954(8) 0.080(3) Uani 1 1 d .
H40A H 0.3632 0.8599 0.7055 0.096 Uiso 1 1 calc R
C41 C 0.4251(5) 0.9008(4) 0.7703(9) 0.105(4) Uani 1 1 d .
H41A H 0.4132 0.9077 0.8291 0.126 Uiso 1 1 calc R
C42 C 0.4768(5) 0.9192(4) 0.7581(11) 0.115(4) Uani 1 1 d .
H42A H 0.4982 0.9379 0.8094 0.138 Uiso 1 1 calc R
C43 C 0.4931(4) 0.9084(5) 0.6690(12) 0.128(5) Uani 1 1 d .
H43A H 0.5252 0.9171 0.6616 0.154 Uiso 1 1 calc R
C44 C 0.4623(3) 0.8856(4) 0.5960(10) 0.096(3) Uani 1 1 d .
H44A H 0.4745 0.8814 0.5341 0.115 Uiso 1 1 calc R
C45 C 0.3909(3) 0.8063(4) 0.4751(14) 0.085(4) Uani 1 1 d .
C46 C 0.3950(4) 0.7731(4) 0.5386(12) 0.096(4) Uani 1 1 d .
H46A H 0.3940 0.7740 0.6102 0.115 Uiso 1 1 calc R
C47 C 0.4008(5) 0.7378(5) 0.4837(19) 0.129(8) Uani 1 1 d .
H47A H 0.4042 0.7152 0.5216 0.155 Uiso 1 1 calc R
C48 C 0.4016(5) 0.7359(6) 0.3897(18) 0.135(8) Uani 1 1 d .
H48A H 0.4073 0.7131 0.3594 0.162 Uiso 1 1 calc R
C49 C 0.3943(4) 0.7665(5) 0.3258(15) 0.118(5) Uani 1 1 d .
H49A H 0.3925 0.7625 0.2545 0.141 Uiso 1 1 calc R
C50 C 0.3901(4) 0.8024(5) 0.3712(19) 0.132(7) Uani 1 1 d .
H50A H 0.3866 0.8242 0.3306 0.159 Uiso 1 1 calc R
C51 C 0.1343(3) 0.7842(3) 0.4411(6) 0.046(2) Uani 1 1 d .
C52 C 0.1162(3) 0.8156(3) 0.4280(5) 0.040(2) Uani 1 1 d .
C53 C 0.0615(3) 0.7890(3) 0.4268(6) 0.047(2) Uani 1 1 d .
C54 C 0.0419(3) 0.7905(3) 0.3248(6) 0.058(2) Uani 1 1 d .
H54A H 0.0492 0.8231 0.3121 0.070 Uiso 1 1 calc R
H54B H 0.0073 0.7706 0.3279 0.070 Uiso 1 1 calc R
C55 C 0.0595(3) 0.7743(4) 0.2338(7) 0.086(3) Uani 1 1 d .
H55A H 0.0442 0.7763 0.1719 0.129 Uiso 1 1 calc R
H55B H 0.0520 0.7417 0.2442 0.129 Uiso 1 1 calc R
H55C H 0.0936 0.7946 0.2273 0.129 Uiso 1 1 calc R
C56 C 0.0409(2) 0.8051(2) 0.5165(5) 0.0327(16) Uani 1 1 d .
H56A H 0.0480 0.8377 0.5030 0.039 Uiso 1 1 calc R
H56B H 0.0063 0.7848 0.5169 0.039 Uiso 1 1 calc R
C57 C 0.0601(3) 0.8036(3) 0.6242(6) 0.061(2) Uani 1 1 d .
H57A H 0.0445 0.8128 0.6751 0.091 Uiso 1 1 calc R
H57B H 0.0941 0.8254 0.6264 0.091 Uiso 1 1 calc R
H57C H 0.0537 0.7716 0.6383 0.091 Uiso 1 1 calc R
C58 C 0.0512(3) 0.7378(3) 0.4563(7) 0.056(2) Uani 1 1 d .
C59 C 0.0933(3) 0.7347(3) 0.4612(6) 0.0460(19) Uani 1 1 d .
C60 C 0.0872(3) 0.6890(3) 0.4860(8) 0.068(2) Uani 1 1 d .
H60A H 0.1140 0.6854 0.4910 0.082 Uiso 1 1 calc R
C61 C 0.0422(3) 0.6498(3) 0.5027(6) 0.058(2) Uani 1 1 d .
H61A H 0.0389 0.6200 0.5165 0.069 Uiso 1 1 calc R
C62 C 0.0012(3) 0.6551(3) 0.4987(6) 0.059(2) Uani 1 1 d .
C63 C 0.0066(3) 0.6986(3) 0.4764(8) 0.060(2) Uani 1 1 d .
H63A H -0.0203 0.7022 0.4746 0.072 Uiso 1 1 calc R
C64 C -0.0503(3) 0.5823(3) 0.6039(7) 0.068(2) Uani 1 1 d .
C65 C -0.0255(3) 0.5992(3) 0.6949(7) 0.071(2) Uani 1 1 d .
H65A H -0.0056 0.6321 0.7028 0.085 Uiso 1 1 calc R
C66 C -0.0286(4) 0.5699(4) 0.7742(9) 0.104(4) Uani 1 1 d .
H66A H -0.0094 0.5819 0.8324 0.125 Uiso 1 1 calc R
C67 C -0.0625(5) 0.5201(4) 0.7643(10) 0.112(4) Uani 1 1 d .
H67A H -0.0665 0.4990 0.8175 0.134 Uiso 1 1 calc R
C68 C -0.0891(5) 0.5037(4) 0.6764(14) 0.129(5) Uani 1 1 d .
H68A H -0.1126 0.4716 0.6704 0.155 Uiso 1 1 calc R
C69 C -0.0808(4) 0.5344(3) 0.5985(9) 0.093(3) Uani 1 1 d .
H69A H -0.0970 0.5219 0.5367 0.112 Uiso 1 1 calc R
C70 C -0.0850(3) 0.6077(3) 0.4750(13) 0.085(4) Uani 1 1 d .
C71 C -0.1256(4) 0.5991(4) 0.5340(12) 0.091(4) Uani 1 1 d .
H71A H -0.1258 0.5942 0.6048 0.109 Uiso 1 1 calc R
C72 C -0.1642(4) 0.5979(3) 0.4885(16) 0.113(6) Uani 1 1 d .
H72A H -0.1900 0.5943 0.5275 0.136 Uiso 1 1 calc R
C73 C -0.1638(4) 0.6024(4) 0.3784(15) 0.117(6) Uani 1 1 d .
H73A H -0.1901 0.5998 0.3431 0.140 Uiso 1 1 calc R
C74 C -0.1245(4) 0.6104(4) 0.3290(13) 0.109(5) Uani 1 1 d .
H74A H -0.1243 0.6148 0.2581 0.131 Uiso 1 1 calc R
C75 C -0.0843(5) 0.6130(4) 0.3697(19) 0.126(6) Uani 1 1 d .
H75A H -0.0583 0.6179 0.3293 0.151 Uiso 1 1 calc R
C76 C 0.3503(3) 0.6339(3) 0.9476(6) 0.0381(19) Uani 1 1 d .
C77 C 0.3011(3) 0.6173(3) 0.9487(5) 0.0382(19) Uani 1 1 d .
C78 C 0.2730(3) 0.5629(3) 0.9451(6) 0.045(2) Uani 1 1 d .
C79 C 0.2422(4) 0.5401(3) 1.0467(8) 0.077(3) Uani 1 1 d .
H79A H 0.2155 0.5461 1.0468 0.092 Uiso 1 1 calc R
H79B H 0.2290 0.5057 1.0446 0.092 Uiso 1 1 calc R
C80 C 0.2699(7) 0.5592(4) 1.1467(11) 0.169(8) Uani 1 1 d .
H80A H 0.2489 0.5438 1.2041 0.253 Uiso 1 1 calc R
H80B H 0.2824 0.5932 1.1506 0.253 Uiso 1 1 calc R
H80C H 0.2958 0.5526 1.1486 0.253 Uiso 1 1 calc R
C81 C 0.2417(4) 0.5420(4) 0.8522(9) 0.083(3) Uani 1 1 d .
H81A H 0.2164 0.5501 0.8543 0.100 Uiso 1 1 calc R
H81B H 0.2267 0.5074 0.8548 0.100 Uiso 1 1 calc R
C82 C 0.2689(6) 0.5598(4) 0.7509(9) 0.152(7) Uani 1 1 d .
H82A H 0.2471 0.5455 0.6942 0.228 Uiso 1 1 calc R
H82B H 0.2934 0.5512 0.7473 0.228 Uiso 1 1 calc R
H82C H 0.2834 0.5941 0.7471 0.228 Uiso 1 1 calc R
C83 C 0.3127(3) 0.5499(3) 0.9566(7) 0.059(2) Uani 1 1 d .
C84 C 0.3572(3) 0.5913(3) 0.9600(6) 0.0466(19) Uani 1 1 d .
C85 C 0.3971(3) 0.5847(3) 0.9764(8) 0.067(2) Uani 1 1 d .
H85A H 0.4278 0.6114 0.9780 0.080 Uiso 1 1 calc R
C86 C 0.3915(3) 0.5400(3) 0.9898(6) 0.058(2) Uani 1 1 d .
H86A H 0.4183 0.5367 1.0005 0.070 Uiso 1 1 calc R
C87 C 0.3459(3) 0.4994(3) 0.9874(6) 0.0539(19) Uani 1 1 d .
C88 C 0.3061(3) 0.5042(3) 0.9706(7) 0.063(2) Uani 1 1 d .
H88A H 0.2756 0.4774 0.9686 0.076 Uiso 1 1 calc R
C89 C 0.3655(3) 0.4488(3) 1.0940(7) 0.064(2) Uani 1 1 d .
C90 C 0.3740(3) 0.4748(3) 1.1868(7) 0.074(3) Uani 1 1 d .
H90A H 0.3629 0.4964 1.1921 0.089 Uiso 1 1 calc R
C91 C 0.3964(4) 0.4702(4) 1.2648(9) 0.099(3) Uani 1 1 d .
H91A H 0.4027 0.4893 1.3230 0.118 Uiso 1 1 calc R
C92 C 0.4115(4) 0.4350(5) 1.2603(10) 0.101(4) Uani 1 1 d .
H92A H 0.4274 0.4308 1.3159 0.122 Uiso 1 1 calc R
C93 C 0.4020(5) 0.4073(6) 1.1719(12) 0.128(5) Uani 1 1 d .
H93A H 0.4104 0.3836 1.1683 0.154 Uiso 1 1 calc R
C94 C 0.3801(4) 0.4153(4) 1.0902(9) 0.095(3) Uani 1 1 d .
H94A H 0.3749 0.3976 1.0301 0.114 Uiso 1 1 calc R
C95 C 0.3035(4) 0.4133(3) 0.9663(9) 0.066(3) Uani 1 1 d .
C96 C 0.3045(3) 0.4140(3) 0.8542(8) 0.060(3) Uani 1 1 d .
H96A H 0.3274 0.4409 0.8187 0.073 Uiso 1 1 calc R
C97 C 0.2717(4) 0.3750(4) 0.8030(8) 0.073(3) Uani 1 1 d .
H97A H 0.2727 0.3743 0.7313 0.087 Uiso 1 1 calc R
C98 C 0.2370(3) 0.3362(3) 0.8548(7) 0.059(2) Uani 1 1 d .
H98A H 0.2143 0.3098 0.8177 0.071 Uiso 1 1 calc R
C99 C 0.2349(4) 0.3354(4) 0.9606(9) 0.066(3) Uani 1 1 d .
H99A H 0.2109 0.3093 0.9959 0.079 Uiso 1 1 calc R
C100 C 0.2696(3) 0.3745(3) 1.0119(8) 0.071(3) Uani 1 1 d .
H10B H 0.2694 0.3736 1.0836 0.086 Uiso 1 1 calc R
N1 N 0.15736(19) 1.04346(18) 0.3547(5) 0.0459(16) Uani 1 1 d .
N2 N 0.3834(3) 0.8417(3) 0.5196(6) 0.076(2) Uani 1 1 d .
N3 N -0.0435(2) 0.6133(2) 0.5206(6) 0.072(2) Uani 1 1 d .
N4 N 0.3420(3) 0.4549(2) 1.0068(5) 0.067(2) Uani 1 1 d .

loop_
_atom_site_aniso_label
_atom_site_aniso_U_11
_atom_site_aniso_U_22
_atom_site_aniso_U_33
_atom_site_aniso_U_23
_atom_site_aniso_U_13
_atom_site_aniso_U_12
C1 0.035(4) 0.040(4) 0.018(3) 0.000(3) 0.004(3) 0.016(4)
C2 0.057(6) 0.024(4) 0.044(5) -0.012(3) -0.008(3) 0.019(4)
C3 0.039(5) 0.035(5) 0.049(5) -0.005(3) -0.022(3) 0.013(4)
C4 0.067(5) 0.037(4) 0.060(5) -0.009(4) -0.037(4) 0.029(4)
C5 0.138(10) 0.080(7) 0.046(6) -0.018(5) -0.046(6) 0.047(7)
C6 0.029(4) 0.049(5) 0.086(6) -0.009(4) -0.001(4) 0.025(4)
C7 0.067(6) 0.068(6) 0.049(5) -0.004(4) 0.036(4) 0.027(5)
C8 0.033(4) 0.035(4) 0.014(3) 0.003(3) -0.004(3) 0.016(3)
C9 0.039(4) 0.036(4) 0.033(3) 0.001(4) 0.005(4) 0.019(4)
C10 0.018(3) 0.040(4) 0.040(4) 0.015(3) 0.003(3) 0.012(3)
C11 0.035(4) 0.042(4) 0.054(5) 0.004(4) -0.006(3) 0.024(3)
C12 0.037(4) 0.028(4) 0.049(4) 0.020(3) 0.005(3) 0.017(3)
C13 0.035(4) 0.026(3) 0.022(3) 0.006(3) -0.002(3) 0.011(3)
C14 0.027(4) 0.049(5) 0.067(6) 0.021(4) 0.016(4) 0.022(4)
C15 0.048(5) 0.053(5) 0.064(6) 0.027(5) 0.016(4) 0.023(4)
C16 0.066(6) 0.118(8) 0.038(5) 0.028(5) 0.016(4) 0.045(6)
C17 0.101(8) 0.174(12) 0.051(7) 0.042(7) 0.010(6) 0.094(9)
C18 0.118(8) 0.131(9) 0.057(6) 0.034(6) 0.013(6) 0.109(8)
C19 0.090(7) 0.090(6) 0.049(5) 0.016(5) -0.008(5) 0.067(6)
C20 0.053(5) 0.053(5) 0.035(4) 0.002(4) -0.005(4) 0.033(4)
C21 0.068(5) 0.021(4) 0.058(5) 0.009(3) 0.024(4) 0.022(4)
C22 0.101(8) 0.045(6) 0.100(8) 0.029(7) 0.009(8) 0.037(6)
C23 0.051(6) 0.078(7) 0.116(10) -0.002(7) -0.029(6) 0.033(5)
C24 0.085(7) 0.081(7) 0.061(6) -0.007(5) -0.035(5) 0.036(6)
C25 0.100(6) 0.024(4) 0.032(4) -0.001(3) -0.027(4) 0.025(4)
C26 0.032(5) 0.053(6) 0.054(5) -0.022(4) -0.022(3) 0.016(4)
C27 0.042(5) 0.047(5) 0.033(4) -0.016(3) -0.014(3) 0.026(4)
C28 0.045(5) 0.040(5) 0.042(5) 0.002(3) 0.001(3) 0.029(4)
C29 0.104(8) 0.090(7) 0.072(7) -0.016(6) -0.009(6) 0.073(6)
C30 0.272(19) 0.30(2) 0.060(8) -0.005(10) -0.001(10) 0.244(18)
C31 0.072(6) 0.080(6) 0.058(6) -0.044(5) -0.009(4) 0.045(5)
C32 0.192(13) 0.206(14) 0.048(6) -0.041(7) -0.035(7) 0.168(12)
C33 0.048(5) 0.049(5) 0.061(5) -0.015(4) -0.019(4) 0.024(4)
C34 0.035(4) 0.046(4) 0.032(3) -0.007(3) -0.019(3) 0.016(3)
C35 0.042(4) 0.053(5) 0.078(6) -0.001(4) -0.012(4) 0.024(4)
C36 0.043(4) 0.062(5) 0.068(6) 0.005(4) -0.003(4) 0.020(4)
C37 0.044(4) 0.056(5) 0.068(6) -0.009(4) 0.000(4) 0.026(4)
C38 0.052(5) 0.055(5) 0.071(6) 0.003(4) -0.002(5) 0.024(4)
C39 0.055(5) 0.076(6) 0.073(6) -0.007(5) -0.018(5) 0.034(5)
C40 0.083(7) 0.085(7) 0.063(6) 0.001(5) -0.006(5) 0.035(6)
C41 0.133(11) 0.134(10) 0.070(7) -0.014(7) -0.021(7) 0.084(9)
C42 0.101(10) 0.098(9) 0.093(10) 0.003(7) -0.040(8) 0.011(7)
C43 0.068(8) 0.144(12) 0.101(11) -0.006(9) -0.047(8) 0.000(8)
C44 0.059(6) 0.114(8) 0.116(9) 0.026(7) 0.009(6) 0.044(6)
C45 0.032(5) 0.072(7) 0.165(13) 0.003(9) -0.002(7) 0.036(5)
C46 0.073(7) 0.070(7) 0.144(12) -0.001(7) 0.008(7) 0.037(6)
C47 0.074(8) 0.058(7) 0.25(3) 0.015(12) 0.028(13) 0.033(6)
C48 0.099(10) 0.126(12) 0.23(2) 0.024(16) 0.034(14) 0.089(10)
C49 0.082(8) 0.122(11) 0.180(15) -0.004(11) -0.015(9) 0.073(8)
C50 0.075(8) 0.071(8) 0.24(2) 0.060(11) 0.007(11) 0.031(6)
C51 0.033(5) 0.046(5) 0.058(6) -0.015(3) 0.000(3) 0.018(4)
C52 0.044(5) 0.042(5) 0.039(5) 0.001(3) 0.009(3) 0.025(4)
C53 0.038(5) 0.035(5) 0.060(6) -0.014(3) 0.010(3) 0.012(4)
C54 0.057(5) 0.063(5) 0.034(4) -0.029(4) -0.004(4) 0.015(4)
C55 0.057(6) 0.115(8) 0.061(6) -0.061(6) -0.005(4) 0.024(5)
C56 0.043(4) 0.040(4) 0.027(4) 0.008(3) 0.005(3) 0.029(3)
C57 0.080(6) 0.083(6) 0.036(4) 0.026(4) 0.005(4) 0.054(5)
C58 0.047(5) 0.060(6) 0.060(5) -0.008(4) 0.013(4) 0.026(5)
C59 0.057(5) 0.058(5) 0.030(3) -0.005(4) 0.007(4) 0.033(4)
C60 0.063(6) 0.081(6) 0.069(6) 0.000(5) 0.002(5) 0.042(5)
C61 0.065(5) 0.058(5) 0.054(5) 0.011(4) 0.014(4) 0.033(5)
C62 0.062(5) 0.069(6) 0.049(5) -0.006(4) -0.011(4) 0.035(5)
C63 0.050(5) 0.050(5) 0.083(6) 0.008(5) 0.019(5) 0.027(4)
C64 0.072(6) 0.066(6) 0.059(5) 0.017(5) 0.010(5) 0.030(5)
C65 0.086(7) 0.075(6) 0.062(6) 0.011(5) 0.006(5) 0.049(5)
C66 0.128(9) 0.109(9) 0.076(7) 0.024(7) 0.010(7) 0.059(8)
C67 0.170(12) 0.071(7) 0.079(8) 0.017(6) 0.007(8) 0.049(8)
C68 0.160(13) 0.052(7) 0.144(14) 0.009(8) -0.002(11) 0.030(8)
C69 0.134(9) 0.049(6) 0.083(7) 0.007(5) 0.021(7) 0.035(6)
C70 0.028(5) 0.037(5) 0.174(13) -0.021(8) 0.008(7) 0.004(4)
C71 0.066(7) 0.072(7) 0.148(12) 0.000(7) 0.002(7) 0.044(6)
C72 0.069(7) 0.049(6) 0.23(2) -0.033(9) -0.051(10) 0.036(6)
C73 0.050(7) 0.095(9) 0.187(17) -0.051(10) -0.046(10) 0.022(6)
C74 0.069(8) 0.068(7) 0.168(14) -0.021(8) -0.055(9) 0.018(6)
C75 0.084(9) 0.073(8) 0.225(19) -0.021(10) 0.020(11) 0.043(7)
C76 0.037(5) 0.037(5) 0.040(4) -0.019(3) -0.010(3) 0.018(4)
C77 0.042(5) 0.047(5) 0.024(3) 0.003(3) -0.014(3) 0.021(4)
C78 0.058(6) 0.038(5) 0.046(5) -0.003(3) -0.006(4) 0.029(5)
C79 0.089(7) 0.049(5) 0.087(8) -0.013(5) -0.014(6) 0.031(5)
C80 0.32(2) 0.069(8) 0.065(8) 0.004(6) -0.001(11) 0.060(11)
C81 0.097(7) 0.074(6) 0.072(7) -0.029(5) -0.040(6) 0.038(6)
C82 0.260(18) 0.067(7) 0.046(7) 0.000(5) -0.022(9) 0.019(9)
C83 0.064(6) 0.048(5) 0.069(5) -0.023(4) -0.015(5) 0.030(5)
C84 0.057(5) 0.051(5) 0.033(3) -0.009(4) 0.003(4) 0.028(4)
C85 0.064(6) 0.057(5) 0.075(6) -0.017(5) 0.003(5) 0.027(4)
C86 0.057(5) 0.063(5) 0.062(6) -0.001(4) 0.000(4) 0.035(4)
C87 0.056(5) 0.054(5) 0.052(5) -0.016(4) -0.009(4) 0.028(4)
C88 0.073(6) 0.041(5) 0.069(6) -0.009(4) -0.009(5) 0.024(4)
C89 0.075(6) 0.057(5) 0.055(5) -0.002(4) -0.021(4) 0.030(5)
C90 0.082(7) 0.094(7) 0.052(6) -0.010(5) 0.003(5) 0.049(6)
C91 0.108(9) 0.101(8) 0.063(7) -0.016(6) -0.023(6) 0.035(7)
C92 0.080(7) 0.142(11) 0.080(8) 0.013(8) 0.000(6) 0.053(7)
C93 0.128(11) 0.202(15) 0.120(12) -0.018(11) -0.025(9) 0.132(12)
C94 0.125(9) 0.121(9) 0.083(8) 0.010(6) 0.015(7) 0.095(8)
C95 0.089(7) 0.027(5) 0.077(7) 0.001(5) -0.022(7) 0.025(5)
C96 0.032(4) 0.053(5) 0.087(7) 0.022(5) 0.012(4) 0.015(4)
C97 0.106(8) 0.074(7) 0.061(6) 0.001(5) 0.017(6) 0.062(6)
C98 0.081(6) 0.034(4) 0.056(6) -0.009(4) -0.004(5) 0.023(4)
C99 0.065(6) 0.056(6) 0.071(6) -0.005(5) -0.015(6) 0.025(5)
C100 0.075(6) 0.052(6) 0.062(6) 0.008(5) -0.018(5) 0.013(5)
N1 0.033(3) 0.025(3) 0.071(4) 0.007(3) -0.004(3) 0.008(3)
N2 0.061(4) 0.090(5) 0.089(6) -0.028(4) -0.032(4) 0.046(4)
N3 0.062(5) 0.059(4) 0.082(5) 0.042(4) 0.014(4) 0.020(4)
N4 0.105(6) 0.058(4) 0.056(4) -0.005(3) -0.026(4) 0.055(4)

loop_
_atom_type_symbol
_atom_type_description
_atom_type_scat_dispersion_real
_atom_type_scat_dispersion_imag
_atom_type_scat_source
C C 0.0033 0.0016 'International Tables Vol C Tables 4.2.6.8 and 6.1.1.4'
H H 0.0000 0.0000 'International Tables Vol C Tables 4.2.6.8 and 6.1.1.4'
N N 0.0061 0.0033 'International Tables Vol C Tables 4.2.6.8 and 6.1.1.4'

loop_
_geom_angle_atom_site_label_1
_geom_angle_atom_site_label_2
_geom_angle_atom_site_label_3
_geom_angle
_geom_angle_site_symmetry_1
_geom_angle_site_symmetry_3
C2 C1 C52 119.7(7) . .
C2 C1 C9 107.3(6) . .
C52 C1 C9 132.8(7) . .
C1 C2 C26 120.9(7) . .
C1 C2 C3 111.2(7) . .
C26 C2 C3 127.9(8) . .
C6 C3 C8 112.7(6) . .
C6 C3 C2 114.7(7) . .
C8 C3 C2 100.0(6) . .
C6 C3 C4 114.3(7) . .
C8 C3 C4 105.6(7) . .
C2 C3 C4 108.2(6) . .
C5 C4 C3 115.6(6) . .
C5 C4 H4A 108.4 . .
C3 C4 H4A 108.4 . .
C5 C4 H4B 108.4 . .
C3 C4 H4B 108.4 . .
H4A C4 H4B 107.5 . .
C4 C5 H5A 109.5 . .
C4 C5 H5B 109.5 . .
H5A C5 H5B 109.5 . .
C4 C5 H5C 109.5 . .
H5A C5 H5C 109.5 . .
H5B C5 H5C 109.5 . .
C3 C6 C7 113.3(6) . .
C3 C6 H6A 108.9 . .
C7 C6 H6A 108.9 . .
C3 C6 H6B 108.9 . .
C7 C6 H6B 108.9 . .
H6A C6 H6B 107.7 . .
C6 C7 H7A 109.5 . .
C6 C7 H7B 109.5 . .
H7A C7 H7B 109.5 . .
C6 C7 H7C 109.5 . .
H7A C7 H7C 109.5 . .
H7B C7 H7C 109.5 . .
C13 C8 C9 122.8(6) . .
C13 C8 C3 124.6(6) . .
C9 C8 C3 112.6(6) . .
C8 C9 C10 118.2(6) . .
C8 C9 C1 109.0(6) . .
C10 C9 C1 132.8(6) . .
C11 C10 C9 119.1(6) . .
C11 C10 H10A 120.5 . .
C9 C10 H10A 120.5 . .
C10 C11 C12 123.0(6) . .
C10 C11 H11A 118.5 . .
C12 C11 H11A 118.5 . .
C11 C12 N1 122.2(6) . .
C11 C12 C13 117.5(6) . .
N1 C12 C13 120.2(6) . .
C8 C13 C12 119.0(6) . .
C8 C13 H13A 120.5 . .
C12 C13 H13A 120.5 . .
C15 C14 C19 122.0(8) . .
C15 C14 N1 119.7(6) . .
C19 C14 N1 118.3(8) . .
C14 C15 C16 117.5(8) . .
C14 C15 H15A 121.2 . .
C16 C15 H15A 121.2 . .
C17 C16 C15 122.3(10) . .
C17 C16 H16A 118.9 . .
C15 C16 H16A 118.9 . .
C16 C17 C18 120.9(9) . .
C16 C17 H17A 119.6 . .
C18 C17 H17A 119.6 . .
C17 C18 C19 120.1(8) . .
C17 C18 H18A 120.0 . .
C19 C18 H18A 120.0 . .
C14 C19 C18 117.2(9) . .
C14 C19 H19A 121.4 . .
C18 C19 H19A 121.4 . .
C21 C20 C25 116.4(8) . .
C21 C20 N1 121.7(8) . .
C25 C20 N1 121.9(8) . .
C22 C21 C20 123.7(9) . .
C22 C21 H21A 118.1 . .
C20 C21 H21A 118.1 . .
C21 C22 C23 119.8(10) . .
C21 C22 H22A 120.1 . .
C23 C22 H22A 120.1 . .
C24 C23 C22 118.7(10) . .
C24 C23 H23A 120.6 . .
C22 C23 H23A 120.6 . .
C23 C24 C25 119.9(10) . .
C23 C24 H24A 120.1 . .
C25 C24 H24A 120.1 . .
C20 C25 C24 121.3(9) . .
C20 C25 H25A 119.4 . .
C24 C25 H25A 119.4 . .
C27 C26 C2 118.5(7) . .
C27 C26 C34 106.8(7) . .
C2 C26 C34 134.5(8) . .
C51 C27 C26 119.9(7) . .
C51 C27 C28 130.8(8) . .
C26 C27 C28 109.2(7) . .
C33 C28 C31 115.5(7) . .
C33 C28 C27 102.0(7) . .
C31 C28 C27 114.2(7) . .
C33 C28 C29 101.9(7) . .
C31 C28 C29 109.1(7) . .
C27 C28 C29 113.5(7) . .
C30 C29 C28 114.5(9) . .
C30 C29 H29A 108.6 . .
C28 C29 H29A 108.6 . .
C30 C29 H29B 108.6 . .
C28 C29 H29B 108.6 . .
H29A C29 H29B 107.6 . .
C29 C30 H30A 109.5 . .
C29 C30 H30B 109.5 . .
H30A C30 H30B 109.5 . .
C29 C30 H30C 109.5 . .
H30A C30 H30C 109.5 . .
H30B C30 H30C 109.5 . .
C28 C31 C32 113.5(8) . .
C28 C31 H31A 108.9 . .
C32 C31 H31A 108.9 . .
C28 C31 H31B 108.9 . .
C32 C31 H31B 108.9 . .
H31A C31 H31B 107.7 . .
C31 C32 H32A 109.5 . .
C31 C32 H32B 109.5 . .
H32A C32 H32B 109.5 . .
C31 C32 H32C 109.5 . .
H32A C32 H32C 109.5 . .
H32B C32 H32C 109.5 . .
C38 C33 C34 122.4(8) . .
C38 C33 C28 125.2(8) . .
C34 C33 C28 112.0(7) . .
C35 C34 C33 118.8(7) . .
C35 C34 C26 132.1(8) . .
C33 C34 C26 109.0(7) . .
C34 C35 C36 120.5(7) . .
C34 C35 H35A 119.7 . .
C36 C35 H35A 119.7 . .
C35 C36 C37 119.3(7) . .
C35 C36 H36A 120.4 . .
C37 C36 H36A 120.4 . .
C38 C37 N2 123.6(7) . .
C38 C37 C36 119.4(7) . .
N2 C37 C36 116.9(7) . .
C37 C38 C33 119.5(8) . .
C37 C38 H38A 120.2 . .
C33 C38 H38A 120.2 . .
N2 C39 C44 121.3(10) . .
N2 C39 C40 123.6(8) . .
C44 C39 C40 115.1(9) . .
C41 C40 C39 122.7(10) . .
C41 C40 H40A 118.7 . .
C39 C40 H40A 118.7 . .
C40 C41 C42 118.3(12) . .
C40 C41 H41A 120.9 . .
C42 C41 H41A 120.9 . .
C43 C42 C41 119.0(11) . .
C43 C42 H42A 120.5 . .
C41 C42 H42A 120.5 . .
C44 C43 C42 118.0(13) . .
C44 C43 H43A 121.0 . .
C42 C43 H43A 121.0 . .
C43 C44 C39 126.4(13) . .
C43 C44 H44A 116.8 . .
C39 C44 H44A 116.8 . .
C50 C45 N2 118.8(13) . .
C50 C45 C46 121.2(12) . .
N2 C45 C46 119.8(15) . .
C45 C46 C47 114.3(16) . .
C45 C46 H46A 122.8 . .
C47 C46 H46A 122.8 . .
C48 C47 C46 123.4(19) . .
C48 C47 H47A 118.3 . .
C46 C47 H47A 118.3 . .
C47 C48 C49 122.9(17) . .
C47 C48 H48A 118.5 . .
C49 C48 H48A 118.5 . .
C50 C49 C48 117.7(18) . .
C50 C49 H49A 121.1 . .
C48 C49 H49A 121.1 . .
C45 C50 C49 120.2(14) . .
C45 C50 H50A 119.9 . .
C49 C50 H50A 119.9 . .
C27 C51 C52 121.8(8) . .
C27 C51 C59 128.8(8) . .
C52 C51 C59 109.0(7) . .
C1 C52 C51 118.8(7) . .
C1 C52 C53 129.3(7) . .
C51 C52 C53 111.9(7) . .
C54 C53 C52 112.6(6) . .
C54 C53 C56 113.4(7) . .
C52 C53 C56 111.8(6) . .
C54 C53 C58 112.7(7) . .
C52 C53 C58 99.7(7) . .
C56 C53 C58 105.7(6) . .
C53 C54 C55 116.5(8) . .
C53 C54 H54A 108.2 . .
C55 C54 H54A 108.2 . .
C53 C54 H54B 108.2 . .
C55 C54 H54B 108.2 . .
H54A C54 H54B 107.3 . .
C54 C55 H55A 109.5 . .
C54 C55 H55B 109.5 . .
H55A C55 H55B 109.5 . .
C54 C55 H55C 109.5 . .
H55A C55 H55C 109.5 . .
H55B C55 H55C 109.5 . .
C57 C56 C53 115.1(6) . .
C57 C56 H56A 108.5 . .
C53 C56 H56A 108.5 . .
C57 C56 H56B 108.5 . .
C53 C56 H56B 108.5 . .
H56A C56 H56B 107.5 . .
C56 C57 H57A 109.5 . .
C56 C57 H57B 109.5 . .
H57A C57 H57B 109.5 . .
C56 C57 H57C 109.5 . .
H57A C57 H57C 109.5 . .
H57B C57 H57C 109.5 . .
C63 C58 C59 121.7(8) . .
C63 C58 C53 125.8(8) . .
C59 C58 C53 112.5(7) . .
C58 C59 C60 116.4(8) . .
C58 C59 C51 106.4(7) . .
C60 C59 C51 137.1(8) . .
C61 C60 C59 121.3(8) . .
C61 C60 H60A 119.4 . .
C59 C60 H60A 119.4 . .
C60 C61 C62 120.0(8) . .
C60 C61 H61A 120.0 . .
C62 C61 H61A 120.0 . .
C63 C62 C61 119.3(8) . .
C63 C62 N3 124.4(7) . .
C61 C62 N3 116.3(7) . .
C62 C63 C58 121.3(8) . .
C62 C63 H63A 119.4 . .
C58 C63 H63A 119.4 . .
C69 C64 C65 116.2(9) . .
C69 C64 N3 122.3(9) . .
C65 C64 N3 121.5(8) . .
C66 C65 C64 123.0(10) . .
C66 C65 H65A 118.5 . .
C64 C65 H65A 118.5 . .
C65 C66 C67 117.5(11) . .
C65 C66 H66A 121.3 . .
C67 C66 H66A 121.3 . .
C68 C67 C66 119.4(11) . .
C68 C67 H67A 120.3 . .
C66 C67 H67A 120.3 . .
C69 C68 C67 119.2(12) . .
C69 C68 H68A 120.4 . .
C67 C68 H68A 120.4 . .
C68 C69 C64 124.3(12) . .
C68 C69 H69A 117.8 . .
C64 C69 H69A 117.8 . .
C75 C70 N3 116.9(11) . .
C75 C70 C71 121.0(12) . .
N3 C70 C71 122.0(14) . .
C72 C71 C70 120.9(15) . .
C72 C71 H71A 119.6 . .
C70 C71 H71A 119.6 . .
C71 C72 C73 117.9(15) . .
C71 C72 H72A 121.1 . .
C73 C72 H72A 121.1 . .
C74 C73 C72 117.4(13) . .
C74 C73 H73A 121.3 . .
C72 C73 H73A 121.3 . .
C73 C74 C75 127.8(18) . .
C73 C74 H74A 116.1 . .
C75 C74 H74A 116.1 . .
C74 C75 C70 114.9(14) . .
C74 C75 H75A 122.5 . .
C70 C75 H75A 122.5 . .
C77 C76 C77 119.2(8) . 2_665
C77 C76 C84 107.7(7) . .
C77 C76 C84 132.5(7) 2_665 .
C76 C77 C76 120.8(8) . 3_565
C76 C77 C78 110.6(7) . .
C76 C77 C78 128.5(8) 3_565 .
C81 C78 C77 115.0(7) . .
C81 C78 C83 114.9(8) . .
C77 C78 C83 102.2(7) . .
C81 C78 C79 109.6(8) . .
C77 C78 C79 112.4(7) . .
C83 C78 C79 101.9(7) . .
C80 C79 C78 114.6(9) . .
C80 C79 H79A 108.6 . .
C78 C79 H79A 108.6 . .
C80 C79 H79B 108.6 . .
C78 C79 H79B 108.6 . .
H79A C79 H79B 107.6 . .
C79 C80 H80A 109.5 . .
C79 C80 H80B 109.5 . .
H80A C80 H80B 109.5 . .
C79 C80 H80C 109.5 . .
H80A C80 H80C 109.5 . .
H80B C80 H80C 109.5 . .
C78 C81 C82 113.2(9) . .
C78 C81 H81A 108.9 . .
C82 C81 H81A 108.9 . .
C78 C81 H81B 108.9 . .
C82 C81 H81B 108.9 . .
H81A C81 H81B 107.8 . .
C81 C82 H82A 109.5 . .
C81 C82 H82B 109.5 . .
H82A C82 H82B 109.5 . .
C81 C82 H82C 109.5 . .
H82A C82 H82C 109.5 . .
H82B C82 H82C 109.5 . .
C84 C83 C88 123.4(8) . .
C84 C83 C78 110.0(8) . .
C88 C83 C78 126.4(8) . .
C83 C84 C85 116.0(8) . .
C83 C84 C76 108.8(7) . .
C85 C84 C76 135.2(8) . .
C86 C85 C84 121.6(8) . .
C86 C85 H85A 119.2 . .
C84 C85 H85A 119.2 . .
C85 C86 C87 120.4(8) . .
C85 C86 H86A 119.8 . .
C87 C86 H86A 119.8 . .
C88 C87 N4 122.0(7) . .
C88 C87 C86 119.8(7) . .
N4 C87 C86 118.1(7) . .
C87 C88 C83 118.8(8) . .
C87 C88 H88A 120.6 . .
C83 C88 H88A 120.6 . .
C94 C89 C90 117.0(9) . .
C94 C89 N4 119.5(8) . .
C90 C89 N4 123.5(8) . .
C91 C90 C89 123.6(10) . .
C91 C90 H90A 118.2 . .
C89 C90 H90A 118.2 . .
C90 C91 C92 119.0(11) . .
C90 C91 H91A 120.5 . .
C92 C91 H91A 120.5 . .
C93 C92 C91 119.1(11) . .
C93 C92 H92A 120.5 . .
C91 C92 H92A 120.5 . .
C94 C93 C92 119.2(12) . .
C94 C93 H93A 120.4 . .
C92 C93 H93A 120.4 . .
C93 C94 C89 122.1(11) . .
C93 C94 H94A 119.0 . .
C89 C94 H94A 119.0 . .
C100 C95 N4 131.2(11) . .
C100 C95 C96 117.8(9) . .
N4 C95 C96 110.9(9) . .
C97 C96 C95 118.5(9) . .
C97 C96 H96A 120.8 . .
C95 C96 H96A 120.8 . .
C96 C97 C98 120.9(10) . .
C96 C97 H97A 119.5 . .
C98 C97 H97A 119.5 . .
C97 C98 C99 121.2(9) . .
C97 C98 H98A 119.4 . .
C99 C98 H98A 119.4 . .
C100 C99 C98 117.3(10) . .
C100 C99 H99A 121.3 . .
C98 C99 H99A 121.3 . .
C95 C100 C99 124.2(10) . .
C95 C100 H10B 117.9 . .
C99 C100 H10B 117.9 . .
C12 N1 C20 119.6(6) . .
C12 N1 C14 118.0(6) . .
C20 N1 C14 121.5(6) . .
C39 N2 C45 116.2(8) . .
C39 N2 C37 121.1(7) . .
C45 N2 C37 121.3(7) . .
C70 N3 C64 115.7(8) . .
C70 N3 C62 119.5(7) . .
C64 N3 C62 123.1(8) . .
C87 N4 C95 119.9(7) . .
C87 N4 C89 120.1(7) . .
C95 N4 C89 116.3(7) . .

loop_
_geom_bond_atom_site_label_1
_geom_bond_atom_site_label_2
_geom_bond_distance
_geom_bond_site_symmetry_2
C1 C2 1.402(11) .
C1 C52 1.406(11) .
C1 C9 1.486(10) .
C2 C26 1.415(12) .
C2 C3 1.556(11) .
C3 C6 1.486(12) .
C3 C8 1.513(10) .
C3 C4 1.612(10) .
C4 C5 1.495(13) .
C4 H4A 0.9700 .
C4 H4B 0.9700 .
C5 H5A 0.9600 .
C5 H5B 0.9600 .
C5 H5C 0.9600 .
C6 C7 1.518(13) .
C6 H6A 0.9700 .
C6 H6B 0.9700 .
C7 H7A 0.9600 .
C7 H7B 0.9600 .
C7 H7C 0.9600 .
C8 C13 1.372(8) .
C8 C9 1.377(9) .
C9 C10 1.406(9) .
C10 C11 1.371(9) .
C10 H10A 0.9300 .
C11 C12 1.380(9) .
C11 H11A 0.9300 .
C12 N1 1.408(8) .
C12 C13 1.415(8) .
C13 H13A 0.9300 .
C14 C15 1.366(12) .
C14 C19 1.385(10) .
C14 N1 1.431(10) .
C15 C16 1.414(12) .
C15 H15A 0.9300 .
C16 C17 1.305(13) .
C16 H16A 0.9300 .
C17 C18 1.370(16) .
C17 H17A 0.9300 .
C18 C19 1.424(12) .
C18 H18A 0.9300 .
C19 H19A 0.9300 .
C20 C21 1.373(11) .
C20 C25 1.386(10) .
C20 N1 1.412(10) .
C21 C22 1.338(14) .
C21 H21A 0.9300 .
C22 C23 1.424(17) .
C22 H22A 0.9300 .
C23 C24 1.340(14) .
C23 H23A 0.9300 .
C24 C25 1.423(11) .
C24 H24A 0.9300 .
C25 H25A 0.9300 .
C26 C27 1.415(12) .
C26 C34 1.452(11) .
C27 C51 1.378(11) .
C27 C28 1.533(11) .
C28 C33 1.454(12) .
C28 C31 1.497(11) .
C28 C29 1.581(13) .
C29 C30 1.552(17) .
C29 H29A 0.9700 .
C29 H29B 0.9700 .
C30 H30A 0.9600 .
C30 H30B 0.9600 .
C30 H30C 0.9600 .
C31 C32 1.539(16) .
C31 H31A 0.9700 .
C31 H31B 0.9700 .
C32 H32A 0.9600 .
C32 H32B 0.9600 .
C32 H32C 0.9600 .
C33 C38 1.373(11) .
C33 C34 1.384(11) .
C34 C35 1.355(10) .
C35 C36 1.389(10) .
C35 H35A 0.9300 .
C36 C37 1.432(10) .
C36 H36A 0.9300 .
C37 C38 1.347(10) .
C37 N2 1.426(10) .
C38 H38A 0.9300 .
C39 N2 1.382(11) .
C39 C44 1.392(12) .
C39 C40 1.404(14) .
C40 C41 1.321(15) .
C40 H40A 0.9300 .
C41 C42 1.468(16) .
C41 H41A 0.9300 .
C42 C43 1.38(2) .
C42 H42A 0.9300 .
C43 C44 1.300(16) .
C43 H43A 0.9300 .
C44 H44A 0.9300 .
C45 C50 1.35(3) .
C45 N2 1.403(13) .
C45 C46 1.406(17) .
C46 C47 1.429(19) .
C46 H46A 0.9300 .
C47 C48 1.22(3) .
C47 H47A 0.9300 .
C48 C49 1.39(2) .
C48 H48A 0.9300 .
C49 C50 1.36(2) .
C49 H49A 0.9300 .
C50 H50A 0.9300 .
C51 C52 1.407(12) .
C51 C59 1.500(12) .
C52 C53 1.525(12) .
C53 C54 1.476(11) .
C53 C56 1.551(10) .
C53 C58 1.558(13) .
C54 C55 1.510(11) .
C54 H54A 0.9700 .
C54 H54B 0.9700 .
C55 H55A 0.9600 .
C55 H55B 0.9600 .
C55 H55C 0.9600 .
C56 C57 1.537(10) .
C56 H56A 0.9700 .
C56 H56B 0.9700 .
C57 H57A 0.9600 .
C57 H57B 0.9600 .
C57 H57C 0.9600 .
C58 C63 1.384(11) .
C58 C59 1.408(12) .
C59 C60 1.420(12) .
C60 C61 1.383(11) .
C60 H60A 0.9300 .
C61 C62 1.413(10) .
C61 H61A 0.9300 .
C62 C63 1.355(10) .
C62 N3 1.424(10) .
C63 H63A 0.9300 .
C64 C69 1.356(12) .
C64 C65 1.375(13) .
C64 N3 1.410(10) .
C65 C66 1.364(13) .
C65 H65A 0.9300 .
C66 C67 1.423(15) .
C66 H66A 0.9300 .
C67 C68 1.363(18) .
C67 H67A 0.9300 .
C68 C69 1.343(17) .
C68 H68A 0.9300 .
C69 H69A 0.9300 .
C70 C75 1.37(3) .
C70 N3 1.386(13) .
C70 C71 1.418(15) .
C71 C72 1.359(15) .
C71 H71A 0.9300 .
C72 C73 1.43(3) .
C72 H72A 0.9300 .
C73 C74 1.324(19) .
C73 H73A 0.9300 .
C74 C75 1.361(18) .
C74 H74A 0.9300 .
C75 H75A 0.9300 .
C76 C77 1.395(11) .
C76 C77 1.413(11) 2_665
C76 C84 1.502(11) .
C77 C76 1.413(11) 3_565
C77 C78 1.519(12) .
C78 C81 1.495(12) .
C78 C83 1.537(13) .
C78 C79 1.590(13) .
C79 C80 1.517(18) .
C79 H79A 0.9700 .
C79 H79B 0.9700 .
C80 H80A 0.9600 .
C80 H80B 0.9600 .
C80 H80C 0.9600 .
C81 C82 1.523(17) .
C81 H81A 0.9700 .
C81 H81B 0.9700 .
C82 H82A 0.9600 .
C82 H82B 0.9600 .
C82 H82C 0.9600 .
C83 C84 1.386(12) .
C83 C88 1.392(11) .
C84 C85 1.421(12) .
C85 C86 1.369(11) .
C85 H85A 0.9300 .
C86 C87 1.395(10) .
C86 H86A 0.9300 .
C87 C88 1.383(11) .
C87 N4 1.395(9) .
C88 H88A 0.9300 .
C89 C94 1.375(12) .
C89 C90 1.411(12) .
C89 N4 1.428(10) .
C90 C91 1.292(14) .
C90 H90A 0.9300 .
C91 C92 1.441(15) .
C91 H91A 0.9300 .
C92 C93 1.389(18) .
C92 H92A 0.9300 .
C93 C94 1.365(16) .
C93 H93A 0.9300 .
C94 H94A 0.9300 .
C95 C100 1.318(13) .
C95 N4 1.397(11) .
C95 C96 1.452(14) .
C96 C97 1.346(13) .
C96 H96A 0.9300 .
C97 C98 1.365(13) .
C97 H97A 0.9300 .
C98 C99 1.372(13) .
C98 H98A 0.9300 .
C99 C100 1.367(13) .
C99 H99A 0.9300 .
C100 H10B 0.9300 .

loop_
_geom_torsion_atom_site_label_1
_geom_torsion_atom_site_label_2
_geom_torsion_atom_site_label_3
_geom_torsion_atom_site_label_4
_geom_torsion
_geom_torsion_site_symmetry_1
_geom_torsion_site_symmetry_4
C52 C1 C2 C26 5.3(11) . .
C9 C1 C2 C26 -179.2(6) . .
C52 C1 C2 C3 -176.3(6) . .
C9 C1 C2 C3 -0.8(7) . .
C1 C2 C3 C6 -120.6(7) . .
C26 C2 C3 C6 57.6(9) . .
C1 C2 C3 C8 0.2(7) . .
C26 C2 C3 C8 178.4(7) . .
C1 C2 C3 C4 110.4(7) . .
C26 C2 C3 C4 -71.3(9) . .
C6 C3 C4 C5 -179.1(8) . .
C8 C3 C4 C5 56.4(9) . .
C2 C3 C4 C5 -50.0(10) . .
C8 C3 C6 C7 -54.9(9) . .
C2 C3 C6 C7 58.6(9) . .
C4 C3 C6 C7 -175.5(7) . .
C6 C3 C8 C13 -57.3(10) . .
C2 C3 C8 C13 -179.5(6) . .
C4 C3 C8 C13 68.2(9) . .
C6 C3 C8 C9 122.8(7) . .
C2 C3 C8 C9 0.5(8) . .
C4 C3 C8 C9 -111.7(7) . .
C13 C8 C9 C10 -0.5(11) . .
C3 C8 C9 C10 179.5(7) . .
C13 C8 C9 C1 179.0(6) . .
C3 C8 C9 C1 -1.1(8) . .
C2 C1 C9 C8 1.2(8) . .
C52 C1 C9 C8 175.8(7) . .
C2 C1 C9 C10 -179.5(8) . .
C52 C1 C9 C10 -4.9(14) . .
C8 C9 C10 C11 1.6(11) . .
C1 C9 C10 C11 -177.7(8) . .
C9 C10 C11 C12 1.8(12) . .
C10 C11 C12 N1 176.7(7) . .
C10 C11 C12 C13 -6.0(11) . .
C9 C8 C13 C12 -3.9(10) . .
C3 C8 C13 C12 176.2(6) . .
C11 C12 C13 C8 6.9(10) . .
N1 C12 C13 C8 -175.8(7) . .
C19 C14 C15 C16 -0.7(11) . .
N1 C14 C15 C16 -179.7(6) . .
C14 C15 C16 C17 -0.2(13) . .
C15 C16 C17 C18 0.3(16) . .
C16 C17 C18 C19 0.4(17) . .
C15 C14 C19 C18 1.3(12) . .
N1 C14 C19 C18 -179.6(7) . .
C17 C18 C19 C14 -1.2(15) . .
C25 C20 C21 C22 1.4(13) . .
N1 C20 C21 C22 -179.8(8) . .
C20 C21 C22 C23 2.5(15) . .
C21 C22 C23 C24 -5.5(16) . .
C22 C23 C24 C25 4.4(15) . .
C21 C20 C25 C24 -2.5(13) . .
N1 C20 C25 C24 178.7(8) . .
C23 C24 C25 C20 -0.5(14) . .
C1 C2 C26 C27 -1.1(11) . .
C3 C2 C26 C27 -179.2(6) . .
C1 C2 C26 C34 -176.7(7) . .
C3 C2 C26 C34 5.3(13) . .
C2 C26 C27 C51 -3.4(11) . .
C34 C26 C27 C51 173.3(6) . .
C2 C26 C27 C28 173.3(6) . .
C34 C26 C27 C28 -10.0(8) . .
C51 C27 C28 C33 -176.5(7) . .
C26 C27 C28 C33 7.3(8) . .
C51 C27 C28 C31 58.3(11) . .
C26 C27 C28 C31 -118.0(8) . .
C51 C27 C28 C29 -67.7(10) . .
C26 C27 C28 C29 116.1(8) . .
C33 C28 C29 C30 57.5(11) . .
C31 C28 C29 C30 -179.9(10) . .
C27 C28 C29 C30 -51.4(12) . .
C33 C28 C31 C32 -66.3(11) . .
C27 C28 C31 C32 51.6(11) . .
C29 C28 C31 C32 179.7(9) . .
C31 C28 C33 C38 -65.0(12) . .
C27 C28 C33 C38 170.6(9) . .
C29 C28 C33 C38 53.1(11) . .
C31 C28 C33 C34 122.7(8) . .
C27 C28 C33 C34 -1.7(9) . .
C29 C28 C33 C34 -119.2(8) . .
C38 C33 C34 C35 0.2(14) . .
C28 C33 C34 C35 172.7(7) . .
C38 C33 C34 C26 -176.9(8) . .
C28 C33 C34 C26 -4.4(10) . .
C27 C26 C34 C35 -167.5(9) . .
C2 C26 C34 C35 8.4(15) . .
C27 C26 C34 C33 9.0(9) . .
C2 C26 C34 C33 -175.1(8) . .
C33 C34 C35 C36 -0.1(13) . .
C26 C34 C35 C36 176.1(8) . .
C34 C35 C36 C37 1.7(13) . .
C35 C36 C37 C38 -3.3(13) . .
C35 C36 C37 N2 -179.2(8) . .
N2 C37 C38 C33 179.0(9) . .
C36 C37 C38 C33 3.3(14) . .
C34 C33 C38 C37 -1.8(14) . .
C28 C33 C38 C37 -173.3(8) . .
N2 C39 C40 C41 -175.7(10) . .
C44 C39 C40 C41 5.9(15) . .
C39 C40 C41 C42 -6.2(17) . .
C40 C41 C42 C43 0.3(18) . .
C41 C42 C43 C44 6(2) . .
C42 C43 C44 C39 -6(2) . .
N2 C39 C44 C43 -177.7(12) . .
C40 C39 C44 C43 0.7(17) . .
C50 C45 C46 C47 3.4(16) . .
N2 C45 C46 C47 177.8(9) . .
C45 C46 C47 C48 -1(2) . .
C46 C47 C48 C49 -3(3) . .
C47 C48 C49 C50 5(2) . .
N2 C45 C50 C49 -176.0(10) . .
C46 C45 C50 C49 -1.6(18) . .
C48 C49 C50 C45 -2.7(19) . .
C26 C27 C51 C52 3.8(11) . .
C28 C27 C51 C52 -172.1(6) . .
C26 C27 C51 C59 -168.2(6) . .
C28 C27 C51 C59 15.9(12) . .
C2 C1 C52 C51 -5.0(10) . .
C9 C1 C52 C51 -179.1(6) . .
C2 C1 C52 C53 175.0(6) . .
C9 C1 C52 C53 0.9(12) . .
C27 C51 C52 C1 0.4(11) . .
C59 C51 C52 C1 173.9(6) . .
C27 C51 C52 C53 -179.5(6) . .
C59 C51 C52 C53 -6.1(8) . .
C1 C52 C53 C54 67.6(10) . .
C51 C52 C53 C54 -112.4(8) . .
C1 C52 C53 C56 -61.4(10) . .
C51 C52 C53 C56 118.6(7) . .
C1 C52 C53 C58 -172.7(7) . .
C51 C52 C53 C58 7.3(7) . .
C52 C53 C54 C55 53.0(10) . .
C56 C53 C54 C55 -178.8(7) . .
C58 C53 C54 C55 -58.8(10) . .
C54 C53 C56 C57 179.4(7) . .
C52 C53 C56 C57 -52.0(9) . .
C58 C53 C56 C57 55.4(9) . .
C54 C53 C58 C63 -66.8(11) . .
C52 C53 C58 C63 173.7(9) . .
C56 C53 C58 C63 57.7(11) . .
C54 C53 C58 C59 113.4(8) . .
C52 C53 C58 C59 -6.2(8) . .
C56 C53 C58 C59 -122.2(7) . .
C63 C58 C59 C60 1.2(13) . .
C53 C58 C59 C60 -179.0(7) . .
C63 C58 C59 C51 -176.8(8) . .
C53 C58 C59 C51 3.0(9) . .
C27 C51 C59 C58 174.7(7) . .
C52 C51 C59 C58 1.8(8) . .
C27 C51 C59 C60 -2.7(15) . .
C52 C51 C59 C60 -175.5(9) . .
C58 C59 C60 C61 0.9(13) . .
C51 C59 C60 C61 178.1(8) . .
C59 C60 C61 C62 -2.1(13) . .
C60 C61 C62 C63 1.3(13) . .
C60 C61 C62 N3 -177.7(8) . .
C61 C62 C63 C58 0.8(14) . .
N3 C62 C63 C58 179.7(9) . .
C59 C58 C63 C62 -2.1(14) . .
C53 C58 C63 C62 178.1(8) . .
C69 C64 C65 C66 3.5(15) . .
N3 C64 C65 C66 -175.1(9) . .
C64 C65 C66 C67 -5.7(16) . .
C65 C66 C67 C68 2.0(19) . .
C66 C67 C68 C69 4(2) . .
C67 C68 C69 C64 -6(2) . .
C65 C64 C69 C68 2.7(17) . .
N3 C64 C69 C68 -178.7(11) . .
C75 C70 C71 C72 -2.9(16) . .
N3 C70 C71 C72 174.1(9) . .
C70 C71 C72 C73 4.1(15) . .
C71 C72 C73 C74 -4.1(16) . .
C72 C73 C74 C75 3.0(19) . .
C73 C74 C75 C70 -1.7(19) . .
N3 C70 C75 C74 -175.7(9) . .
C71 C70 C75 C74 1.4(16) . .
C77 C76 C77 C76 2.0(13) 2_665 3_565
C84 C76 C77 C76 174.4(5) . 3_565
C77 C76 C77 C78 178.9(5) 2_665 .
C84 C76 C77 C78 -8.7(8) . .
C76 C77 C78 C81 -117.8(8) . .
C76 C77 C78 C81 58.7(11) 3_565 .
C76 C77 C78 C83 7.4(8) . .
C76 C77 C78 C83 -176.1(7) 3_565 .
C76 C77 C78 C79 115.9(8) . .
C76 C77 C78 C79 -67.5(10) 3_565 .
C81 C78 C79 C80 -179.0(10) . .
C77 C78 C79 C80 -49.8(12) . .
C83 C78 C79 C80 58.9(11) . .
C77 C78 C81 C82 55.4(13) . .
C83 C78 C81 C82 -62.9(13) . .
C79 C78 C81 C82 -176.9(10) . .
C81 C78 C83 C84 122.1(9) . .
C77 C78 C83 C84 -3.2(9) . .
C79 C78 C83 C84 -119.5(8) . .
C81 C78 C83 C88 -63.0(12) . .
C77 C78 C83 C88 171.8(9) . .
C79 C78 C83 C88 55.5(11) . .
C88 C83 C84 C85 1.4(13) . .
C78 C83 C84 C85 176.6(7) . .
C88 C83 C84 C76 -177.0(8) . .
C78 C83 C84 C76 -1.8(9) . .
C77 C76 C84 C83 6.6(9) . .
C77 C76 C84 C83 177.5(8) 2_665 .
C77 C76 C84 C85 -171.4(9) . .
C77 C76 C84 C85 -0.4(15) 2_665 .
C83 C84 C85 C86 -1.1(13) . .
C76 C84 C85 C86 176.7(8) . .
C84 C85 C86 C87 0.1(14) . .
C85 C86 C87 C88 0.6(13) . .
C85 C86 C87 N4 -176.8(8) . .
N4 C87 C88 C83 177.0(8) . .
C86 C87 C88 C83 -0.2(13) . .
C84 C83 C88 C87 -0.8(14) . .
C78 C83 C88 C87 -175.1(8) . .
C94 C89 C90 C91 3.3(15) . .
N4 C89 C90 C91 -178.1(10) . .
C89 C90 C91 C92 -3.5(17) . .
C90 C91 C92 C93 0.7(17) . .
C91 C92 C93 C94 2(2) . .
C92 C93 C94 C89 -3(2) . .
C90 C89 C94 C93 -0.1(16) . .
N4 C89 C94 C93 -178.8(11) . .
C100 C95 C96 C97 -1.3(14) . .
N4 C95 C96 C97 175.4(8) . .
C95 C96 C97 C98 2.6(14) . .
C96 C97 C98 C99 -1.3(15) . .
C97 C98 C99 C100 -1.3(15) . .
N4 C95 C100 C99 -177.3(10) . .
C96 C95 C100 C99 -1.5(16) . .
C98 C99 C100 C95 2.8(16) . .
C11 C12 N1 C20 141.8(8) . .
C13 C12 N1 C20 -35.3(10) . .
C11 C12 N1 C14 -48.6(10) . .
C13 C12 N1 C14 134.2(7) . .
C21 C20 N1 C12 127.6(8) . .
C25 C20 N1 C12 -53.7(11) . .
C21 C20 N1 C14 -41.6(11) . .
C25 C20 N1 C14 137.1(8) . .
C15 C14 N1 C12 -33.4(9) . .
C19 C14 N1 C12 147.4(7) . .
C15 C14 N1 C20 135.9(8) . .
C19 C14 N1 C20 -43.2(10) . .
C44 C39 N2 C45 47.3(14) . .
C40 C39 N2 C45 -131.0(11) . .
C44 C39 N2 C37 -145.8(9) . .
C40 C39 N2 C37 35.9(14) . .
C50 C45 N2 C39 -137.6(11) . .
C46 C45 N2 C39 47.8(13) . .
C50 C45 N2 C37 55.5(15) . .
C46 C45 N2 C37 -119.0(11) . .
C38 C37 N2 C39 -133.2(10) . .
C36 C37 N2 C39 42.6(12) . .
C38 C37 N2 C45 33.0(15) . .
C36 C37 N2 C45 -151.2(11) . .
C75 C70 N3 C64 -142.7(10) . .
C71 C70 N3 C64 40.2(13) . .
C75 C70 N3 C62 51.5(14) . .
C71 C70 N3 C62 -125.6(10) . .
C69 C64 N3 C70 48.6(13) . .
C65 C64 N3 C70 -132.8(10) . .
C69 C64 N3 C62 -146.1(9) . .
C65 C64 N3 C62 32.4(13) . .
C63 C62 N3 C70 30.7(14) . .
C61 C62 N3 C70 -150.3(9) . .
C63 C62 N3 C64 -134.0(9) . .
C61 C62 N3 C64 45.0(12) . .
C88 C87 N4 C95 28.7(13) . .
C86 C87 N4 C95 -154.0(9) . .
C88 C87 N4 C89 -128.8(9) . .
C86 C87 N4 C89 48.5(11) . .
C100 C95 N4 C87 -120.7(11) . .
C96 C95 N4 C87 63.3(11) . .
C100 C95 N4 C89 37.7(15) . .
C96 C95 N4 C89 -138.4(8) . .
C94 C89 N4 C87 -151.2(9) . .
C90 C89 N4 C87 30.2(13) . .
C94 C89 N4 C95 50.5(13) . .
C90 C89 N4 C95 -128.0(10) . .
